data_4032157
loop_
_publ_author_name
'Dutta, Manali'
'Mandal, Santi M.'
'Pegu, Rupa'
'Pratihar, Sanjay'

_publ_section_title
;
 Pd(II)/Ag(I)-Catalyzed Room-Temperature Reaction of \g-Hydroxy Lactams:
 Mechanism, Scope, and Antistaphylococcal Activity.
;
_journal_issue 4
_journal_name_full 'The Journal of organic chemistry'
_journal_page_first 2193
_journal_page_last 2198
_journal_paper_doi 10.1021/acs.joc.6b02378
_journal_volume 82
_journal_year 2017
_chemical_formula_moiety 'C25 H22 N2 O2'
_chemical_formula_sum 'C25 H22 N2 O2'
_chemical_formula_weight 382.45
_chemical_melting_point 501
_chemical_name_common Isoindole
_chemical_name_systematic
;
 ?
;
_space_group_crystal_system monoclinic
_space_group_IT_number 14
_space_group_name_Hall '-P 2ybc'
_space_group_name_H-M_alt 'P 1 21/c 1'
_symmetry_space_group_name_Hall '-P 2ybc'
_symmetry_space_group_name_H-M 'P 1 21/c 1'
_atom_sites_solution_hydrogens geom
_atom_sites_solution_primary direct
_atom_sites_solution_secondary difmap
_audit_creation_method SHELXL-2014
_cell_angle_alpha 90
_cell_angle_beta 101.897(2)
_cell_angle_gamma 90
_cell_formula_units_Z 4
_cell_length_a 9.2359(2)
_cell_length_b 14.0859(4)
_cell_length_c 15.6450(4)
_cell_measurement_reflns_used 4620
_cell_measurement_temperature 296(2)
_cell_measurement_theta_max 30
_cell_measurement_theta_min 2
_cell_volume 1991.63(9)
_computing_cell_refinement 'Bruker SAINT'
_computing_data_collection 'Bruker APEX2'
_computing_data_reduction 'Bruker SAINT'
_computing_molecular_graphics 'Bruker SHELXTL'
_computing_publication_material 'Bruker SHELXTL'
_computing_structure_refinement 'SHELXL-2014 (Sheldrick, 2014)'
_computing_structure_solution 'SHELXS-97 (Sheldrick, 2008)'
_diffrn_ambient_temperature 296(2)
_diffrn_measured_fraction_theta_full 0.999
_diffrn_measured_fraction_theta_max 0.926
_diffrn_measurement_device_type 'Bruker APEX-II CCD'
_diffrn_measurement_method '\f and\w Scans'
_diffrn_radiation_type MoK\a
_diffrn_radiation_wavelength 0.71073
_diffrn_reflns_av_R_equivalents 0.0471
_diffrn_reflns_av_unetI/netI 0.0555
_diffrn_reflns_Laue_measured_fraction_full 0.999
_diffrn_reflns_Laue_measured_fraction_max 0.926
_diffrn_reflns_limit_h_max 12
_diffrn_reflns_limit_h_min -10
_diffrn_reflns_limit_k_max 18
_diffrn_reflns_limit_k_min -18
_diffrn_reflns_limit_l_max 20
_diffrn_reflns_limit_l_min -20
_diffrn_reflns_number 16380
_diffrn_reflns_point_group_measured_fraction_full 0.999
_diffrn_reflns_point_group_measured_fraction_max 0.926
_diffrn_reflns_theta_full 25.242
_diffrn_reflns_theta_max 28.374
_diffrn_reflns_theta_min 1.965
_diffrn_source 'fine-focous sealed tube'
_exptl_absorpt_coefficient_mu 0.081
_exptl_absorpt_correction_T_max 0.672
_exptl_absorpt_correction_T_min 0.4721
_exptl_absorpt_correction_type multi-scan
_exptl_absorpt_process_details SADBAS
_exptl_crystal_colour colorless
_exptl_crystal_density_diffrn 1.276
_exptl_crystal_density_method 'not measured'
_exptl_crystal_description block
_exptl_crystal_F_000 808
_exptl_crystal_size_max 0.45
_exptl_crystal_size_mid 0.29
_exptl_crystal_size_min 0.22
_refine_diff_density_max 0.284
_refine_diff_density_min -0.325
_refine_diff_density_rms 0.083
_refine_ls_extinction_method none
_refine_ls_goodness_of_fit_ref 1.099
_refine_ls_hydrogen_treatment constr
_refine_ls_matrix_type full
_refine_ls_number_parameters 262
_refine_ls_number_reflns 4620
_refine_ls_number_restraints 0
_refine_ls_restrained_S_all 1.099
_refine_ls_R_factor_all 0.0831
_refine_ls_R_factor_gt 0.0502
_refine_ls_shift/su_max 0.001
_refine_ls_shift/su_mean 0.000
_refine_ls_structure_factor_coef Fsqd
_refine_ls_weighting_details 'w=1/[\s^2^(Fo^2^)+(0.0837P)^2^] where P=(Fo^2^+2Fc^2^)/3'
_refine_ls_weighting_scheme calc
_refine_ls_wR_factor_gt 0.1308
_refine_ls_wR_factor_ref 0.1611
_reflns_Friedel_coverage 0.000
_reflns_number_gt 3180
_reflns_number_total 4620
_reflns_threshold_expression 'I > 2\s(I)'
_cod_data_source_file jo6b02378_si_003.cif
_cod_data_source_block sp_isoindole-2f
_cod_depositor_comments 'Adding full bibliography for 4032156--4032157.cif.'
_cod_database_code 4032157
_shelx_space_group_comment
;
The symmetry employed for this shelxl refinement is uniquely defined
by the following loop, which should always be used as a source of
symmetry information in preference to the above space-group names.
They are only intended as comments.
;
_shelxl_version_number 2014-1

loop_
_space_group_symop_operation_xyz
'x, y, z'
'-x, y+1/2, -z+1/2'
'-x, -y, -z'
'x, -y-1/2, z-1/2'

loop_
_atom_site_label
_atom_site_type_symbol
_atom_site_fract_x
_atom_site_fract_y
_atom_site_fract_z
_atom_site_U_iso_or_equiv
_atom_site_adp_type
_atom_site_occupancy
_atom_site_site_symmetry_order
_atom_site_calc_flag
_atom_site_refinement_flags_posn
_atom_site_refinement_flags_adp
C20 C 0.6585(2) 0.30569(13) 0.17758(12) 0.0243(4) Uani 1 1 d . .
H1 H 0.7604 0.2969 0.1925 0.029 Uiso 1 1 calc R U
C19 C 0.56122(19) 0.23953(13) 0.20340(11) 0.0210(4) Uani 1 1 d . .
C10 C 0.7903(2) 0.05855(13) 0.05911(12) 0.0250(4) Uani 1 1 d . .
H9 H 0.8484 0.1120 0.0566 0.030 Uiso 1 1 calc R U
C12 C 0.6515(2) -0.07341(13) -0.01076(12) 0.0237(4) Uani 1 1 d . .
H11 H 0.6147 -0.1081 -0.0611 0.028 Uiso 1 1 calc R U
C8 C 0.95268(19) 0.17711(12) 0.32159(11) 0.0216(4) Uani 1 1 d . .
C3 C 0.82945(19) 0.15116(12) 0.35381(11) 0.0207(4) Uani 1 1 d . .
C18 C 0.58006(18) 0.15089(13) 0.25009(11) 0.0203(4) Uani 1 1 d . .
C13 C 0.61876(19) -0.10255(12) 0.06774(12) 0.0219(4) Uani 1 1 d . .
C11 C 0.7381(2) 0.00644(13) -0.01638(11) 0.0247(4) Uani 1 1 d . .
C2 C 0.72200(18) 0.09868(13) 0.28401(11) 0.0202(4) Uani 1 1 d . .
H20 H 0.7003 0.0363 0.3060 0.024 Uiso 1 1 calc R U
C5 C 0.9362(2) 0.22257(14) 0.48930(12) 0.0300(5) Uani 1 1 d . .
H17 H 0.9335 0.2364 0.5471 0.036 Uiso 1 1 calc R U
C23 C 0.3487(2) 0.33533(14) 0.13241(12) 0.0305(5) Uani 1 1 d . .
H4 H 0.2471 0.3452 0.1175 0.037 Uiso 1 1 calc R U
C22 C 0.4454(2) 0.39753(14) 0.10578(13) 0.0321(5) Uani 1 1 d . .
H3 H 0.4087 0.4495 0.0714 0.039 Uiso 1 1 calc R U
C24 C 0.40714(19) 0.25717(13) 0.18235(11) 0.0237(4) Uani 1 1 d . .
C17 C 0.4418(2) 0.12127(14) 0.25650(12) 0.0250(4) Uani 1 1 d . .
H8 H 0.4215 0.0656 0.2837 0.030 Uiso 1 1 calc R U
C21 C 0.5990(2) 0.38345(13) 0.12988(13) 0.0288(5) Uani 1 1 d . .
C6 C 1.0569(2) 0.25147(14) 0.45616(13) 0.0324(5) Uani 1 1 d . .
H16 H 1.1317 0.2864 0.4913 0.039 Uiso 1 1 calc R U
C15 C 0.5280(2) -0.19094(14) 0.07139(13) 0.0311(5) Uani 1 1 d . .
H14A H 0.5151 -0.2007 0.1301 0.047 Uiso 1 1 calc R U
H14B H 0.5781 -0.2446 0.0532 0.047 Uiso 1 1 calc R U
H14C H 0.4330 -0.1838 0.0332 0.047 Uiso 1 1 calc R U
C16 C 0.7742(2) 0.03671(16) -0.10167(12) 0.0369(5) Uani 1 1 d . .
H13A H 0.8341 0.0930 -0.0928 0.055 Uiso 1 1 calc R U
H13B H 0.6843 0.0496 -0.1431 0.055 Uiso 1 1 calc R U
H13C H 0.8275 -0.0131 -0.1236 0.055 Uiso 1 1 calc R U
C7 C 1.0683(2) 0.22928(14) 0.37135(13) 0.0291(5) Uani 1 1 d . .
H15 H 1.1492 0.2483 0.3488 0.035 Uiso 1 1 calc R U
N2 N 0.33766(16) 0.18510(11) 0.21722(10) 0.0265(4) Uani 1 1 d . .
H1A H 0.2440 0.1808 0.2147 0.032 Uiso 1 1 calc R U
C4 C 0.8188(2) 0.17345(13) 0.43838(12) 0.0261(4) Uani 1 1 d . .
H21 H 0.7364 0.1562 0.4603 0.031 Uiso 1 1 calc R U
N1 N 0.81013(15) 0.08692(10) 0.21528(9) 0.0205(3) Uani 1 1 d . .
O1 O 1.02978(14) 0.14606(10) 0.18537(8) 0.0290(3) Uani 1 1 d . .
O2 O 0.68216(17) 0.45419(10) 0.10138(10) 0.0405(4) Uani 1 1 d . .
C25 C 0.8347(2) 0.45838(16) 0.14081(15) 0.0444(6) Uani 1 1 d . .
H25A H 0.8802 0.5098 0.1158 0.067 Uiso 1 1 calc R U
H25B H 0.8814 0.3997 0.1308 0.067 Uiso 1 1 calc R U
H25C H 0.8457 0.4684 0.2025 0.067 Uiso 1 1 calc R U
C9 C 0.75694(18) 0.03182(12) 0.13809(11) 0.0202(4) Uani 1 1 d . .
C14 C 0.67181(19) -0.04868(13) 0.14251(11) 0.0218(4) Uani 1 1 d . .
H24 H 0.6500 -0.0668 0.1956 0.026 Uiso 1 1 calc R U
C1 C 0.94012(19) 0.13730(13) 0.23334(12) 0.0218(4) Uani 1 1 d . .

loop_
_atom_site_aniso_label
_atom_site_aniso_U_11
_atom_site_aniso_U_22
_atom_site_aniso_U_33
_atom_site_aniso_U_23
_atom_site_aniso_U_13
_atom_site_aniso_U_12
C20 0.0213(9) 0.0248(10) 0.0269(9) -0.0035(8) 0.0056(7) -0.0007(8)
C19 0.0187(9) 0.0251(10) 0.0186(9) -0.0060(7) 0.0024(7) 0.0003(7)
C10 0.0234(10) 0.0251(10) 0.0265(10) -0.0015(8) 0.0055(8) -0.0031(8)
C12 0.0233(10) 0.0250(10) 0.0218(9) -0.0049(8) 0.0023(7) 0.0034(8)
C8 0.0178(9) 0.0214(9) 0.0236(9) 0.0006(7) -0.0004(7) 0.0022(7)
C3 0.0200(9) 0.0200(9) 0.0205(9) 0.0013(7) 0.0006(7) 0.0017(7)
C18 0.0167(9) 0.0249(10) 0.0197(9) -0.0044(7) 0.0044(7) -0.0021(7)
C13 0.0194(9) 0.0193(9) 0.0259(9) -0.0004(7) 0.0021(7) 0.0023(7)
C11 0.0239(10) 0.0272(10) 0.0232(9) -0.0012(8) 0.0050(7) 0.0027(8)
C2 0.0177(9) 0.0225(9) 0.0210(9) -0.0014(7) 0.0054(7) -0.0025(7)
C5 0.0399(12) 0.0264(10) 0.0210(9) -0.0031(8) -0.0001(8) 0.0029(9)
C23 0.0251(10) 0.0343(11) 0.0289(10) -0.0067(9) -0.0018(8) 0.0078(9)
C22 0.0391(12) 0.0276(11) 0.0278(10) -0.0034(8) 0.0028(9) 0.0071(9)
C24 0.0205(9) 0.0280(10) 0.0219(9) -0.0083(8) 0.0028(7) -0.0011(8)
C17 0.0246(10) 0.0272(10) 0.0232(9) -0.0038(8) 0.0047(7) -0.0046(8)
C21 0.0353(12) 0.0244(10) 0.0287(10) -0.0032(8) 0.0112(9) 0.0010(9)
C6 0.0332(11) 0.0262(10) 0.0316(11) -0.0034(8) -0.0076(9) -0.0036(9)
C15 0.0326(11) 0.0283(11) 0.0305(11) -0.0007(8) 0.0025(9) -0.0066(9)
C16 0.0492(13) 0.0372(12) 0.0264(11) -0.0055(9) 0.0131(9) -0.0095(10)
C7 0.0227(10) 0.0295(11) 0.0320(11) 0.0002(9) -0.0012(8) -0.0039(8)
N2 0.0124(7) 0.0367(10) 0.0305(9) -0.0069(7) 0.0048(6) -0.0031(7)
C4 0.0297(10) 0.0253(10) 0.0230(9) -0.0001(8) 0.0045(8) 0.0027(8)
N1 0.0170(8) 0.0244(8) 0.0204(7) -0.0016(6) 0.0045(6) -0.0025(6)
O1 0.0178(7) 0.0410(8) 0.0292(7) -0.0035(6) 0.0071(6) -0.0051(6)
O2 0.0474(10) 0.0285(8) 0.0484(9) 0.0072(7) 0.0162(7) -0.0032(7)
C25 0.0496(15) 0.0362(13) 0.0516(14) -0.0066(11) 0.0205(12) -0.0172(11)
C9 0.0163(9) 0.0220(9) 0.0208(9) -0.0030(7) 0.0007(7) 0.0026(7)
C14 0.0201(9) 0.0257(10) 0.0191(9) 0.0020(7) 0.0033(7) 0.0011(7)
C1 0.0157(9) 0.0242(10) 0.0243(9) 0.0015(8) 0.0016(7) 0.0026(7)

loop_
_atom_type_symbol
_atom_type_description
_atom_type_scat_dispersion_real
_atom_type_scat_dispersion_imag
_atom_type_scat_source
C C 0.0033 0.0016 'International Tables Vol C Tables 4.2.6.8 and 6.1.1.4'
H H 0.0000 0.0000 'International Tables Vol C Tables 4.2.6.8 and 6.1.1.4'
N N 0.0061 0.0033 'International Tables Vol C Tables 4.2.6.8 and 6.1.1.4'
O O 0.0106 0.0060 'International Tables Vol C Tables 4.2.6.8 and 6.1.1.4'

loop_
_geom_angle_atom_site_label_1
_geom_angle_atom_site_label_2
_geom_angle_atom_site_label_3
_geom_angle
C21 C20 C19 118.40(17)
C20 C19 C24 119.13(16)
C20 C19 C18 134.55(16)
C24 C19 C18 106.33(15)
C9 C10 C11 120.81(17)
C13 C12 C11 121.86(17)
C3 C8 C7 121.86(17)
C3 C8 C1 109.20(15)
C7 C8 C1 128.88(17)
C4 C3 C8 120.92(17)
C4 C3 C2 129.63(17)
C8 C3 C2 109.45(15)
C17 C18 C19 106.56(16)
C17 C18 C2 125.84(17)
C19 C18 C2 127.58(16)
C12 C13 C14 118.58(16)
C12 C13 C15 120.16(16)
C14 C13 C15 121.26(17)
C10 C11 C12 118.42(17)
C10 C11 C16 120.20(17)
C12 C11 C16 121.38(16)
N1 C2 C18 111.56(14)
N1 C2 C3 101.63(13)
C18 C2 C3 114.32(14)
C6 C5 C4 121.66(18)
C22 C23 C24 118.22(17)
C23 C22 C21 120.76(18)
N2 C24 C23 130.44(17)
N2 C24 C19 107.93(16)
C23 C24 C19 121.61(17)
C18 C17 N2 110.36(17)
C20 C21 O2 124.17(17)
C20 C21 C22 121.77(18)
O2 C21 C22 114.06(17)
C5 C6 C7 121.14(18)
C6 C7 C8 116.91(18)
C17 N2 C24 108.78(15)
C3 C4 C5 117.43(18)
C1 N1 C9 125.88(15)
C1 N1 C2 112.32(14)
C9 N1 C2 121.74(13)
C21 O2 C25 117.16(16)
C10 C9 C14 119.88(16)
C10 C9 N1 120.21(16)
C14 C9 N1 119.91(15)
C9 C14 C13 120.43(17)
O1 C1 N1 126.50(17)
O1 C1 C8 126.85(16)
N1 C1 C8 106.64(15)

loop_
_geom_bond_atom_site_label_1
_geom_bond_atom_site_label_2
_geom_bond_distance
C20 C21 1.374(3)
C20 C19 1.410(2)
C19 C24 1.415(2)
C19 C18 1.439(2)
C10 C9 1.386(2)
C10 C11 1.390(2)
C12 C13 1.386(3)
C12 C11 1.393(3)
C8 C3 1.385(3)
C8 C7 1.394(2)
C8 C1 1.472(2)
C3 C4 1.383(2)
C3 C2 1.509(2)
C18 C17 1.367(2)
C18 C2 1.501(2)
C13 C14 1.396(2)
C13 C15 1.509(2)
C11 C16 1.503(3)
C2 N1 1.486(2)
C5 C6 1.384(3)
C5 C4 1.390(3)
C23 C22 1.376(3)
C23 C24 1.393(3)
C22 C21 1.405(3)
C24 N2 1.373(2)
C17 N2 1.367(2)
C21 O2 1.387(2)
C6 C7 1.388(3)
N1 C1 1.373(2)
N1 C9 1.434(2)
O1 C1 1.233(2)
O2 C25 1.418(3)
C9 C14 1.390(2)
